data_4333707
loop_
_publ_author_name
'Keith Izod'
'James M. Watson'
'William Clegg'
'Ross W. Harrington'

_publ_section_title
;
 Phosphido-Borane and Phosphido-Bis(Borane) Complexes of the Alkali
 Metals, a Comparative Study
;
_journal_name_full 'Inorganic Chemistry'
_journal_page_first 1466
_journal_page_last 1475
_journal_paper_doi 10.1021/ic302205b
_journal_volume 52
_journal_year 2013
_chemical_formula_moiety 'C16 H32 Na O8 +,C13 H27 B P Si2 -'
_chemical_formula_sum 'C29 H59 B Na O8 P Si2'
_chemical_formula_weight 656.71
_chemical_name_systematic
;
 ?
;
_space_group_IT_number 15
_symmetry_cell_setting monoclinic
_symmetry_space_group_name_Hall '-C 2yc'
_symmetry_space_group_name_H-M 'C 1 2/c 1'
_atom_sites_solution_hydrogens mixed
_atom_sites_solution_primary direct
_atom_sites_solution_secondary difmap
_audit_creation_method SHELXL-97
_cell_angle_alpha 90.00
_cell_angle_beta 114.293(3)
_cell_angle_gamma 90.00
_cell_formula_units_Z 8
_cell_length_a 30.851(8)
_cell_length_b 11.927(3)
_cell_length_c 22.254(6)
_cell_measurement_reflns_used 956
_cell_measurement_temperature 120(2)
_cell_measurement_theta_max 27.0
_cell_measurement_theta_min 3.3
_cell_volume 7464(3)
_computing_cell_refinement 'Bruker APEX2'
_computing_data_collection 'Bruker APEX2'
_computing_data_reduction 'Bruker APEX2'
_computing_molecular_graphics 'Bruker SHELXTL'
_computing_publication_material 'Bruker SHELXTL and local programs'
_computing_structure_refinement 'Bruker SHELXTL'
_computing_structure_solution 'Bruker SHELXTL'
_diffrn_ambient_temperature 120(2)
_diffrn_measured_fraction_theta_full 0.992
_diffrn_measured_fraction_theta_max 0.948
_diffrn_measurement_device_type 'Bruker APEX2 CCD diffractometer'
_diffrn_measurement_method 'thin-slice \w scans'
_diffrn_radiation_monochromator 'silicon 111'
_diffrn_radiation_source 'Daresbury SRS station 9.8'
_diffrn_radiation_type synchrotron
_diffrn_radiation_wavelength 0.6946
_diffrn_reflns_av_R_equivalents 0.0420
_diffrn_reflns_av_sigmaI/netI 0.0419
_diffrn_reflns_limit_h_max 43
_diffrn_reflns_limit_h_min -43
_diffrn_reflns_limit_k_max 17
_diffrn_reflns_limit_k_min -17
_diffrn_reflns_limit_l_max 31
_diffrn_reflns_limit_l_min -31
_diffrn_reflns_number 37659
_diffrn_reflns_theta_full 25.00
_diffrn_reflns_theta_max 29.74
_diffrn_reflns_theta_min 2.70
_exptl_absorpt_coefficient_mu 0.191
_exptl_absorpt_correction_T_max 0.992
_exptl_absorpt_correction_T_min 0.981
_exptl_absorpt_correction_type multi-scan
_exptl_absorpt_process_details SADABS
_exptl_crystal_colour colourless
_exptl_crystal_density_diffrn 1.169
_exptl_crystal_description slab
_exptl_crystal_F_000 2848
_exptl_crystal_size_max 0.10
_exptl_crystal_size_mid 0.08
_exptl_crystal_size_min 0.04
_refine_diff_density_max 0.368
_refine_diff_density_min -0.226
_refine_diff_density_rms 0.045
_refine_ls_extinction_method none
_refine_ls_goodness_of_fit_ref 1.025
_refine_ls_hydrogen_treatment mixed
_refine_ls_matrix_type full
_refine_ls_number_parameters 397
_refine_ls_number_reflns 10809
_refine_ls_number_restraints 0
_refine_ls_restrained_S_all 1.025
_refine_ls_R_factor_all 0.0548
_refine_ls_R_factor_gt 0.0396
_refine_ls_shift/su_max 0.001
_refine_ls_shift/su_mean 0.000
_refine_ls_structure_factor_coef Fsqd
_refine_ls_weighting_details 'calc w=1/[\s^2^(Fo^2^)+(0.0472P)^2^+2.4766P] where P=(Fo^2^+2Fc^2^)/3'
_refine_ls_weighting_scheme calc
_refine_ls_wR_factor_gt 0.0949
_refine_ls_wR_factor_ref 0.1020
_reflns_number_gt 8422
_reflns_number_total 10809
_reflns_threshold_expression I>2\s(I)
_cod_data_source_file ic302205b_si_001_3.cif
_cod_data_source_block ki334_compound_14
_cod_original_cell_volume 7464(4)
_cod_original_sg_symbol_H-M 'C 2/c'
_cod_database_code 4333707

loop_
_symmetry_equiv_pos_as_xyz
'x, y, z'
'-x, y, -z+1/2'
'x+1/2, y+1/2, z'
'-x+1/2, y+1/2, -z+1/2'
'-x, -y, -z'
'x, -y, z-1/2'
'-x+1/2, -y+1/2, -z'
'x+1/2, -y+1/2, z-1/2'

loop_
_atom_site_label
_atom_site_type_symbol
_atom_site_fract_x
_atom_site_fract_y
_atom_site_fract_z
_atom_site_U_iso_or_equiv
_atom_site_adp_type
_atom_site_occupancy
_atom_site_symmetry_multiplicity
_atom_site_calc_flag
_atom_site_refinement_flags
P P 0.630021(12) 0.17119(3) 0.697501(15) 0.02197(7) Uani 1 1 d .
B B 0.59840(6) 0.26842(12) 0.73875(8) 0.0274(3) Uani 1 1 d .
H1A H 0.6141(5) 0.2654(13) 0.7929(8) 0.031(4) Uiso 1 1 d .
H1B H 0.6036(5) 0.3571(13) 0.7229(8) 0.034(4) Uiso 1 1 d .
H1C H 0.5588(6) 0.2484(14) 0.7174(8) 0.044(5) Uiso 1 1 d .
Si1 Si 0.576039(14) -0.04678(3) 0.649218(19) 0.02780(9) Uani 1 1 d .
Si2 Si 0.634162(13) -0.00991(3) 0.806736(17) 0.02347(8) Uani 1 1 d .
C1 C 0.62711(4) 0.01959(10) 0.72027(6) 0.0222(2) Uani 1 1 d .
H1 H 0.6560 -0.0150 0.7182 0.027 Uiso 1 1 calc R
C2 C 0.52232(5) 0.04591(13) 0.61766(8) 0.0385(3) Uani 1 1 d .
H2A H 0.4970 0.0098 0.5800 0.058 Uiso 1 1 calc R
H2B H 0.5305 0.1179 0.6038 0.058 Uiso 1 1 calc R
H2C H 0.5114 0.0584 0.6527 0.058 Uiso 1 1 calc R
C3 C 0.59494(6) -0.07254(13) 0.58022(7) 0.0390(3) Uani 1 1 d .
H3A H 0.5669 -0.0895 0.5397 0.059 Uiso 1 1 calc R
H3B H 0.6170 -0.1360 0.5915 0.059 Uiso 1 1 calc R
H3C H 0.6107 -0.0055 0.5735 0.059 Uiso 1 1 calc R
C4 C 0.55737(6) -0.18624(13) 0.67024(8) 0.0426(4) Uani 1 1 d .
H4A H 0.5315 -0.2172 0.6311 0.064 Uiso 1 1 calc R
H4B H 0.5464 -0.1763 0.7055 0.064 Uiso 1 1 calc R
H4C H 0.5845 -0.2379 0.6851 0.064 Uiso 1 1 calc R
C5 C 0.57814(5) 0.01816(12) 0.81778(7) 0.0330(3) Uani 1 1 d .
H5A H 0.5676 0.0952 0.8042 0.050 Uiso 1 1 calc R
H5B H 0.5841 0.0083 0.8643 0.050 Uiso 1 1 calc R
H5C H 0.5534 -0.0343 0.7907 0.050 Uiso 1 1 calc R
C6 C 0.68446(5) 0.07088(11) 0.86981(7) 0.0299(3) Uani 1 1 d .
H6A H 0.6772 0.1512 0.8644 0.045 Uiso 1 1 calc R
H6B H 0.7137 0.0564 0.8639 0.045 Uiso 1 1 calc R
H6C H 0.6888 0.0473 0.9141 0.045 Uiso 1 1 calc R
C7 C 0.65104(5) -0.16160(11) 0.82624(7) 0.0309(3) Uani 1 1 d .
H7A H 0.6729 -0.1838 0.8066 0.046 Uiso 1 1 calc R
H7B H 0.6224 -0.2082 0.8081 0.046 Uiso 1 1 calc R
H7C H 0.6666 -0.1716 0.8741 0.046 Uiso 1 1 calc R
C8 C 0.69406(4) 0.20026(10) 0.74073(6) 0.0239(2) Uani 1 1 d .
C9 C 0.72697(5) 0.13857(11) 0.72552(7) 0.0285(3) Uani 1 1 d .
H9 H 0.7161 0.0768 0.6961 0.034 Uiso 1 1 calc R
C10 C 0.77494(5) 0.16538(13) 0.75227(7) 0.0348(3) Uani 1 1 d .
H10 H 0.7964 0.1223 0.7409 0.042 Uiso 1 1 calc R
C11 C 0.79173(5) 0.25495(14) 0.79560(8) 0.0385(3) Uani 1 1 d .
H11 H 0.8246 0.2734 0.8141 0.046 Uiso 1 1 calc R
C12 C 0.75999(5) 0.31688(12) 0.81142(7) 0.0358(3) Uani 1 1 d .
H12 H 0.7712 0.3780 0.8412 0.043 Uiso 1 1 calc R
C13 C 0.71167(5) 0.29049(11) 0.78408(7) 0.0295(3) Uani 1 1 d .
H13 H 0.6904 0.3346 0.7951 0.035 Uiso 1 1 calc R
Na Na 0.619413(18) 0.46042(4) 0.47793(2) 0.02539(11) Uani 1 1 d .
O1 O 0.68957(3) 0.50917(8) 0.45422(5) 0.0320(2) Uani 1 1 d .
O2 O 0.63725(3) 0.66587(8) 0.49250(5) 0.0297(2) Uani 1 1 d .
O3 O 0.55224(3) 0.57059(8) 0.40346(4) 0.02611(19) Uani 1 1 d .
O4 O 0.60338(3) 0.41501(8) 0.36445(4) 0.02663(19) Uani 1 1 d .
O5 O 0.67871(4) 0.45040(8) 0.58897(5) 0.0338(2) Uani 1 1 d .
O6 O 0.58043(4) 0.48984(8) 0.55379(5) 0.0300(2) Uani 1 1 d .
O7 O 0.56070(3) 0.30923(7) 0.46547(4) 0.02663(19) Uani 1 1 d .
O8 O 0.65835(3) 0.27119(8) 0.49986(5) 0.0300(2) Uani 1 1 d .
C14 C 0.69767(5) 0.62641(12) 0.45121(8) 0.0358(3) Uani 1 1 d .
H14A H 0.6773 0.6561 0.4070 0.043 Uiso 1 1 calc R
H14B H 0.7313 0.6403 0.4598 0.043 Uiso 1 1 calc R
C15 C 0.68570(5) 0.68321(12) 0.50310(8) 0.0355(3) Uani 1 1 d .
H15A H 0.7068 0.6537 0.5471 0.043 Uiso 1 1 calc R
H15B H 0.6918 0.7647 0.5028 0.043 Uiso 1 1 calc R
C16 C 0.60394(5) 0.73303(11) 0.44095(7) 0.0293(3) Uani 1 1 d .
H16A H 0.6111 0.7309 0.4015 0.035 Uiso 1 1 calc R
H16B H 0.6054 0.8119 0.4555 0.035 Uiso 1 1 calc R
C17 C 0.55562(5) 0.68438(11) 0.42540(7) 0.0298(3) Uani 1 1 d .
H17A H 0.5490 0.6876 0.4653 0.036 Uiso 1 1 calc R
H17B H 0.5313 0.7300 0.3907 0.036 Uiso 1 1 calc R
C18 C 0.54203(5) 0.56018(12) 0.33481(6) 0.0289(3) Uani 1 1 d .
H18A H 0.5611 0.6147 0.3223 0.035 Uiso 1 1 calc R
H18B H 0.5079 0.5747 0.3077 0.035 Uiso 1 1 calc R
C19 C 0.55477(5) 0.44143(11) 0.32406(7) 0.0297(3) Uani 1 1 d .
H19A H 0.5339 0.3884 0.3340 0.036 Uiso 1 1 calc R
H19B H 0.5488 0.4318 0.2771 0.036 Uiso 1 1 calc R
C20 C 0.63648(5) 0.46073(11) 0.34122(7) 0.0301(3) Uani 1 1 d .
H20A H 0.6292 0.5407 0.3294 0.036 Uiso 1 1 calc R
H20B H 0.6348 0.4195 0.3017 0.036 Uiso 1 1 calc R
C21 C 0.68542(5) 0.44887(12) 0.39665(8) 0.0333(3) Uani 1 1 d .
H21A H 0.6920 0.3685 0.4078 0.040 Uiso 1 1 calc R
H21B H 0.7095 0.4770 0.3816 0.040 Uiso 1 1 calc R
C22 C 0.68809(5) 0.25330(12) 0.56811(7) 0.0335(3) Uani 1 1 d .
H22A H 0.7121 0.1949 0.5730 0.040 Uiso 1 1 calc R
H22B H 0.6687 0.2283 0.5918 0.040 Uiso 1 1 calc R
C23 C 0.71226(5) 0.36324(13) 0.59608(8) 0.0377(3) Uani 1 1 d .
H23A H 0.7331 0.3533 0.6434 0.045 Uiso 1 1 calc R
H23B H 0.7325 0.3855 0.5732 0.045 Uiso 1 1 calc R
C24 C 0.65933(6) 0.44677(12) 0.63733(7) 0.0360(3) Uani 1 1 d .
H24A H 0.6835 0.4708 0.6807 0.043 Uiso 1 1 calc R
H24B H 0.6493 0.3694 0.6416 0.043 Uiso 1 1 calc R
C25 C 0.61727(6) 0.52447(12) 0.61519(7) 0.0363(3) Uani 1 1 d .
H25A H 0.6045 0.5268 0.6493 0.044 Uiso 1 1 calc R
H25B H 0.6277 0.6011 0.6104 0.044 Uiso 1 1 calc R
C26 C 0.55323(5) 0.39636(12) 0.55977(7) 0.0309(3) Uani 1 1 d .
H26A H 0.5298 0.4215 0.5768 0.037 Uiso 1 1 calc R
H26B H 0.5744 0.3400 0.5906 0.037 Uiso 1 1 calc R
C27 C 0.52800(5) 0.34645(12) 0.49183(7) 0.0307(3) Uani 1 1 d .
H27A H 0.5084 0.2822 0.4940 0.037 Uiso 1 1 calc R
H27B H 0.5065 0.4033 0.4620 0.037 Uiso 1 1 calc R
C28 C 0.58133(5) 0.20248(11) 0.49045(7) 0.0276(3) Uani 1 1 d .
H28A H 0.5576 0.1421 0.4710 0.033 Uiso 1 1 calc R
H28B H 0.5924 0.2002 0.5390 0.033 Uiso 1 1 calc R
C29 C 0.62270(5) 0.18719(11) 0.47164(7) 0.0302(3) Uani 1 1 d .
H29A H 0.6370 0.1124 0.4865 0.036 Uiso 1 1 calc R
H29B H 0.6109 0.1898 0.4230 0.036 Uiso 1 1 calc R

loop_
_atom_site_aniso_label
_atom_site_aniso_U_11
_atom_site_aniso_U_22
_atom_site_aniso_U_33
_atom_site_aniso_U_23
_atom_site_aniso_U_13
_atom_site_aniso_U_12
P 0.02634(16) 0.01926(15) 0.02104(15) -0.00026(11) 0.01050(12) -0.00011(11)
B 0.0339(8) 0.0232(7) 0.0268(7) -0.0009(6) 0.0143(6) 0.0040(6)
Si1 0.03199(19) 0.02241(17) 0.02615(18) -0.00339(14) 0.00908(15) -0.00232(14)
Si2 0.02762(18) 0.02135(17) 0.02384(17) 0.00118(13) 0.01302(14) 0.00067(13)
C1 0.0253(6) 0.0184(5) 0.0246(6) -0.0001(4) 0.0121(5) -0.0005(4)
C2 0.0281(7) 0.0364(8) 0.0432(9) -0.0050(6) 0.0068(6) -0.0023(6)
C3 0.0539(9) 0.0338(8) 0.0262(7) -0.0039(6) 0.0134(7) 0.0062(7)
C4 0.0496(9) 0.0310(8) 0.0402(9) -0.0046(6) 0.0114(7) -0.0132(7)
C5 0.0348(7) 0.0346(7) 0.0361(8) 0.0016(6) 0.0211(6) 0.0017(6)
C6 0.0347(7) 0.0279(7) 0.0244(6) 0.0008(5) 0.0093(5) 0.0006(5)
C7 0.0382(7) 0.0255(6) 0.0337(7) 0.0046(5) 0.0195(6) 0.0027(5)
C8 0.0275(6) 0.0218(6) 0.0225(6) 0.0041(5) 0.0103(5) -0.0017(5)
C9 0.0314(7) 0.0263(6) 0.0291(7) 0.0041(5) 0.0137(5) -0.0001(5)
C10 0.0299(7) 0.0368(8) 0.0400(8) 0.0137(6) 0.0165(6) 0.0041(6)
C11 0.0288(7) 0.0434(8) 0.0378(8) 0.0141(7) 0.0080(6) -0.0059(6)
C12 0.0389(8) 0.0319(7) 0.0305(7) 0.0028(6) 0.0081(6) -0.0107(6)
C13 0.0360(7) 0.0259(6) 0.0267(6) 0.0010(5) 0.0130(5) -0.0043(5)
Na 0.0267(3) 0.0250(3) 0.0228(2) 0.00330(19) 0.0085(2) -0.00150(19)
O1 0.0307(5) 0.0261(5) 0.0380(5) 0.0051(4) 0.0129(4) -0.0017(4)
O2 0.0308(5) 0.0292(5) 0.0267(5) 0.0024(4) 0.0094(4) -0.0036(4)
O3 0.0286(5) 0.0272(5) 0.0227(4) 0.0011(4) 0.0107(4) 0.0008(4)
O4 0.0284(5) 0.0258(4) 0.0269(5) 0.0032(4) 0.0125(4) 0.0013(4)
O5 0.0342(5) 0.0303(5) 0.0292(5) 0.0067(4) 0.0054(4) -0.0055(4)
O6 0.0396(5) 0.0245(5) 0.0264(5) 0.0017(4) 0.0141(4) -0.0006(4)
O7 0.0284(5) 0.0263(5) 0.0266(5) 0.0015(4) 0.0128(4) 0.0007(4)
O8 0.0283(5) 0.0323(5) 0.0299(5) 0.0056(4) 0.0127(4) 0.0005(4)
C14 0.0305(7) 0.0291(7) 0.0498(9) 0.0024(6) 0.0184(6) -0.0070(6)
C15 0.0312(7) 0.0306(7) 0.0384(8) -0.0019(6) 0.0080(6) -0.0098(6)
C16 0.0373(7) 0.0240(6) 0.0281(7) 0.0026(5) 0.0151(6) 0.0010(5)
C17 0.0342(7) 0.0276(7) 0.0313(7) 0.0006(5) 0.0171(6) 0.0049(5)
C18 0.0292(7) 0.0324(7) 0.0219(6) 0.0023(5) 0.0072(5) 0.0032(5)
C19 0.0289(7) 0.0314(7) 0.0242(6) -0.0018(5) 0.0063(5) -0.0001(5)
C20 0.0383(7) 0.0257(6) 0.0330(7) 0.0034(5) 0.0215(6) 0.0020(5)
C21 0.0323(7) 0.0290(7) 0.0445(8) 0.0044(6) 0.0218(6) 0.0034(5)
C22 0.0281(7) 0.0343(7) 0.0345(7) 0.0112(6) 0.0092(6) 0.0041(5)
C23 0.0266(7) 0.0407(8) 0.0371(8) 0.0110(6) 0.0042(6) -0.0029(6)
C24 0.0485(9) 0.0301(7) 0.0212(6) 0.0013(5) 0.0060(6) -0.0079(6)
C25 0.0566(9) 0.0252(7) 0.0256(7) -0.0038(5) 0.0154(6) -0.0060(6)
C26 0.0375(7) 0.0284(7) 0.0329(7) 0.0017(5) 0.0206(6) 0.0007(5)
C27 0.0266(6) 0.0342(7) 0.0334(7) 0.0005(6) 0.0144(6) 0.0009(5)
C28 0.0310(7) 0.0226(6) 0.0291(6) -0.0002(5) 0.0124(5) -0.0026(5)
C29 0.0366(7) 0.0253(6) 0.0308(7) -0.0019(5) 0.0161(6) 0.0012(5)

loop_
_atom_type_symbol
_atom_type_description
_atom_type_scat_dispersion_real
_atom_type_scat_dispersion_imag
_atom_type_scat_source
C C 0.0033 0.0016 'International Tables Vol C Tables 4.2.6.8 and 6.1.1.4'
H H 0.0000 0.0000 'International Tables Vol C Tables 4.2.6.8 and 6.1.1.4'
B B 0.0013 0.0007 'International Tables Vol C Tables 4.2.6.8 and 6.1.1.4'
O O 0.0106 0.0060 'International Tables Vol C Tables 4.2.6.8 and 6.1.1.4'
Na Na 0.0362 0.0249 'International Tables Vol C Tables 4.2.6.8 and 6.1.1.4'
Si Si 0.0817 0.0704 'International Tables Vol C Tables 4.2.6.8 and 6.1.1.4'
P P 0.1023 0.0942 'International Tables Vol C Tables 4.2.6.8 and 6.1.1.4'

loop_
_geom_angle_atom_site_label_1
_geom_angle_atom_site_label_2
_geom_angle_atom_site_label_3
_geom_angle
B P C1 110.57(6)
B P C8 106.06(7)
C1 P C8 101.50(6)
P B H1A 114.4(8)
P B H1B 104.0(8)
P B H1C 109.5(9)
H1A B H1B 108.2(11)
H1A B H1C 111.3(12)
H1B B H1C 109.1(12)
C1 Si1 C2 111.83(6)
C1 Si1 C3 108.70(7)
C1 Si1 C4 113.46(7)
C2 Si1 C3 108.33(8)
C2 Si1 C4 107.53(8)
C3 Si1 C4 106.76(8)
C1 Si2 C5 112.13(6)
C1 Si2 C6 112.46(6)
C1 Si2 C7 108.69(6)
C5 Si2 C6 109.51(7)
C5 Si2 C7 108.91(7)
C6 Si2 C7 104.83(7)
P C1 Si1 106.99(6)
P C1 Si2 117.10(6)
P C1 H1 103.9
Si1 C1 Si2 118.99(7)
Si1 C1 H1 103.9
Si2 C1 H1 103.9
Si1 C2 H2A 109.5
Si1 C2 H2B 109.5
Si1 C2 H2C 109.5
H2A C2 H2B 109.5
H2A C2 H2C 109.5
H2B C2 H2C 109.5
Si1 C3 H3A 109.5
Si1 C3 H3B 109.5
Si1 C3 H3C 109.5
H3A C3 H3B 109.5
H3A C3 H3C 109.5
H3B C3 H3C 109.5
Si1 C4 H4A 109.5
Si1 C4 H4B 109.5
Si1 C4 H4C 109.5
H4A C4 H4B 109.5
H4A C4 H4C 109.5
H4B C4 H4C 109.5
Si2 C5 H5A 109.5
Si2 C5 H5B 109.5
Si2 C5 H5C 109.5
H5A C5 H5B 109.5
H5A C5 H5C 109.5
H5B C5 H5C 109.5
Si2 C6 H6A 109.5
Si2 C6 H6B 109.5
Si2 C6 H6C 109.5
H6A C6 H6B 109.5
H6A C6 H6C 109.5
H6B C6 H6C 109.5
Si2 C7 H7A 109.5
Si2 C7 H7B 109.5
Si2 C7 H7C 109.5
H7A C7 H7B 109.5
H7A C7 H7C 109.5
H7B C7 H7C 109.5
P C8 C9 120.18(10)
P C8 C13 122.34(10)
C9 C8 C13 117.13(12)
C8 C9 H9 119.1
C8 C9 C10 121.72(13)
H9 C9 C10 119.1
C9 C10 H10 119.9
C9 C10 C11 120.20(14)
H10 C10 C11 119.9
C10 C11 H11 120.4
C10 C11 C12 119.12(14)
H11 C11 C12 120.4
C11 C12 H12 119.7
C11 C12 C13 120.67(14)
H12 C12 C13 119.7
C8 C13 C12 121.15(14)
C8 C13 H13 119.4
C12 C13 H13 119.4
O1 Na O2 68.66(3)
O1 Na O3 107.40(4)
O1 Na O4 69.85(4)
O1 Na O5 82.49(4)
O1 Na O6 145.06(4)
O1 Na O7 143.04(4)
O1 Na O8 82.15(4)
O2 Na O3 68.93(4)
O2 Na O4 107.05(4)
O2 Na O5 83.19(4)
O2 Na O6 85.14(3)
O2 Na O7 146.59(4)
O2 Na O8 142.51(4)
O3 Na O4 70.15(3)
O3 Na O5 143.36(4)
O3 Na O6 82.60(4)
O3 Na O7 86.48(4)
O3 Na O8 145.33(4)
O4 Na O5 143.51(4)
O4 Na O6 142.72(4)
O4 Na O7 83.96(3)
O4 Na O8 82.99(3)
O5 Na O6 71.46(4)
O5 Na O7 106.89(4)
O5 Na O8 69.72(4)
O6 Na O7 69.03(4)
O6 Na O8 108.90(4)
O7 Na O8 68.78(4)
Na O1 C14 114.94(8)
Na O1 C21 107.85(8)
C14 O1 C21 113.84(11)
Na O2 C15 108.81(8)
Na O2 C16 113.41(8)
C15 O2 C16 114.16(10)
Na O3 C17 110.92(8)
Na O3 C18 115.51(7)
C17 O3 C18 113.52(10)
Na O4 C19 108.48(8)
Na O4 C20 114.92(8)
C19 O4 C20 114.14(10)
Na O5 C23 111.18(9)
Na O5 C24 113.51(9)
C23 O5 C24 113.73(11)
Na O6 C25 105.96(9)
Na O6 C26 114.93(8)
C25 O6 C26 113.61(10)
Na O7 C27 109.46(8)
Na O7 C28 114.50(8)
C27 O7 C28 113.15(10)
Na O8 C22 112.79(8)
Na O8 C29 108.97(8)
C22 O8 C29 113.81(10)
O1 C14 H14A 110.2
O1 C14 H14B 110.2
O1 C14 C15 107.53(12)
H14A C14 H14B 108.5
H14A C14 C15 110.2
H14B C14 C15 110.2
O2 C15 C14 112.15(11)
O2 C15 H15A 109.2
O2 C15 H15B 109.2
C14 C15 H15A 109.2
C14 C15 H15B 109.2
H15A C15 H15B 107.9
O2 C16 H16A 110.4
O2 C16 H16B 110.4
O2 C16 C17 106.64(11)
H16A C16 H16B 108.6
H16A C16 C17 110.4
H16B C16 C17 110.4
O3 C17 C16 111.77(11)
O3 C17 H17A 109.3
O3 C17 H17B 109.3
C16 C17 H17A 109.3
C16 C17 H17B 109.3
H17A C17 H17B 107.9
O3 C18 H18A 110.3
O3 C18 H18B 110.3
O3 C18 C19 106.97(10)
H18A C18 H18B 108.6
H18A C18 C19 110.3
H18B C18 C19 110.3
O4 C19 C18 112.31(11)
O4 C19 H19A 109.1
O4 C19 H19B 109.1
C18 C19 H19A 109.1
C18 C19 H19B 109.1
H19A C19 H19B 107.9
O4 C20 H20A 110.3
O4 C20 H20B 110.3
O4 C20 C21 106.94(11)
H20A C20 H20B 108.6
H20A C20 C21 110.3
H20B C20 C21 110.3
O1 C21 C20 112.04(11)
O1 C21 H21A 109.2
O1 C21 H21B 109.2
C20 C21 H21A 109.2
C20 C21 H21B 109.2
H21A C21 H21B 107.9
O8 C22 H22A 110.2
O8 C22 H22B 110.2
O8 C22 C23 107.47(11)
H22A C22 H22B 108.5
H22A C22 C23 110.2
H22B C22 C23 110.2
O5 C23 C22 111.94(11)
O5 C23 H23A 109.2
O5 C23 H23B 109.2
C22 C23 H23A 109.2
C22 C23 H23B 109.2
H23A C23 H23B 107.9
O5 C24 H24A 110.1
O5 C24 H24B 110.1
O5 C24 C25 107.84(11)
H24A C24 H24B 108.5
H24A C24 C25 110.1
H24B C24 C25 110.1
O6 C25 C24 111.96(12)
O6 C25 H25A 109.2
O6 C25 H25B 109.2
C24 C25 H25A 109.2
C24 C25 H25B 109.2
H25A C25 H25B 107.9
O6 C26 H26A 110.3
O6 C26 H26B 110.3
O6 C26 C27 107.09(11)
H26A C26 H26B 108.6
H26A C26 C27 110.3
H26B C26 C27 110.3
O7 C27 C26 111.91(11)
O7 C27 H27A 109.2
O7 C27 H27B 109.2
C26 C27 H27A 109.2
C26 C27 H27B 109.2
H27A C27 H27B 107.9
O7 C28 H28A 110.3
O7 C28 H28B 110.3
O7 C28 C29 106.96(10)
H28A C28 H28B 108.6
H28A C28 C29 110.3
H28B C28 C29 110.3
O8 C29 C28 112.30(11)
O8 C29 H29A 109.1
O8 C29 H29B 109.1
C28 C29 H29A 109.1
C28 C29 H29B 109.1
H29A C29 H29B 107.9

loop_
_geom_bond_atom_site_label_1
_geom_bond_atom_site_label_2
_geom_bond_distance
P B 1.9688(15)
P C1 1.8899(13)
P C8 1.8400(14)
B H1A 1.099(15)
B H1B 1.147(16)
B H1C 1.140(17)
Si1 C1 1.8866(13)
Si1 C2 1.8720(16)
Si1 C3 1.8784(16)
Si1 C4 1.8813(16)
Si2 C1 1.8787(14)
Si2 C5 1.8733(15)
Si2 C6 1.8747(14)
Si2 C7 1.8834(14)
C1 H1 1.000
C2 H2A 0.980
C2 H2B 0.980
C2 H2C 0.980
C3 H3A 0.980
C3 H3B 0.980
C3 H3C 0.980
C4 H4A 0.980
C4 H4B 0.980
C4 H4C 0.980
C5 H5A 0.980
C5 H5B 0.980
C5 H5C 0.980
C6 H6A 0.980
C6 H6B 0.980
C6 H6C 0.980
C7 H7A 0.980
C7 H7B 0.980
C7 H7C 0.980
C8 C9 1.4033(19)
C8 C13 1.3973(18)
C9 H9 0.950
C9 C10 1.386(2)
C10 H10 0.950
C10 C11 1.389(2)
C11 H11 0.950
C11 C12 1.383(2)
C12 H12 0.950
C12 C13 1.395(2)
C13 H13 0.950
Na O1 2.4982(12)
Na O2 2.5032(12)
Na O3 2.4375(11)
Na O4 2.4264(12)
Na O5 2.3974(12)
Na O6 2.4677(12)
Na O7 2.4893(11)
Na O8 2.5086(12)
O1 C14 1.4269(17)
O1 C21 1.4285(18)
O2 C15 1.4291(18)
O2 C16 1.4296(16)
O3 C17 1.4315(16)
O3 C18 1.4328(16)
O4 C19 1.4308(16)
O4 C20 1.4290(16)
O5 C23 1.4290(19)
O5 C24 1.4309(19)
O6 C25 1.4322(17)
O6 C26 1.4343(16)
O7 C27 1.4304(16)
O7 C28 1.4298(16)
O8 C22 1.4309(17)
O8 C29 1.4281(17)
C14 H14A 0.990
C14 H14B 0.990
C14 C15 1.510(2)
C15 H15A 0.990
C15 H15B 0.990
C16 H16A 0.990
C16 H16B 0.990
C16 C17 1.5015(19)
C17 H17A 0.990
C17 H17B 0.990
C18 H18A 0.990
C18 H18B 0.990
C18 C19 1.5149(19)
C19 H19A 0.990
C19 H19B 0.990
C20 H20A 0.990
C20 H20B 0.990
C20 C21 1.513(2)
C21 H21A 0.990
C21 H21B 0.990
C22 H22A 0.990
C22 H22B 0.990
C22 C23 1.510(2)
C23 H23A 0.990
C23 H23B 0.990
C24 H24A 0.990
C24 H24B 0.990
C24 C25 1.503(2)
C25 H25A 0.990
C25 H25B 0.990
C26 H26A 0.990
C26 H26B 0.990
C26 C27 1.509(2)
C27 H27A 0.990
C27 H27B 0.990
C28 H28A 0.990
C28 H28B 0.990
C28 C29 1.5089(19)
C29 H29A 0.990
C29 H29B 0.990
